data_7055238
loop_
_publ_author_name
'Jangir, Ritambhara'
'Antony, Rajendran'
'Murugavel, Ramaswamy'

_publ_section_title
;
 New sterically encumbered arylimido hexamolybdates for organic oxidation
 reactions
;
_journal_issue 2
_journal_name_full 'New J. Chem.'
_journal_page_first 1004
_journal_paper_doi 10.1039/C5NJ02330K
_journal_volume 40
_journal_year 2016
_chemical_formula_moiety 'C12 H16 Br Mo6 N O18, 2(C16 H36 N)'
_chemical_formula_sum 'C44 H88 Br Mo6 N3 O18'
_chemical_formula_weight 1602.72
_chemical_name_systematic
;
 ? 
;
_space_group_crystal_system triclinic
_space_group_IT_number 2
_space_group_name_Hall '-P 1'
_space_group_name_H-M_alt 'P -1'
_symmetry_space_group_name_Hall '-P 1'
_symmetry_space_group_name_H-M 'P -1'
_atom_sites_solution_hydrogens geom
_atom_sites_solution_primary iterative
_atom_sites_solution_secondary difmap
_audit_creation_date 2012-03-22
_audit_creation_method
;
  Olex2 1.2-ac2
  (compiled 2012.01.23 svn.r2171, GUI svn.r4051)
;
_audit_update_record
;
2015-11-29 deposited with the CCDC.
2015-12-16 downloaded from the CCDC.
;
_cell_angle_alpha 99.315(3)
_cell_angle_beta 99.810(3)
_cell_angle_gamma 95.905(3)
_cell_formula_units_Z 2
_cell_length_a 11.8380(4)
_cell_length_b 12.3065(4)
_cell_length_c 20.7813(8)
_cell_measurement_reflns_used 14452
_cell_measurement_temperature 100.00(10)
_cell_measurement_theta_max 71.0290
_cell_measurement_theta_min 4.6103
_cell_volume 2917.29(18)
_computing_cell_refinement
;
CrysAlisPro, Agilent Technologies,
Version 1.171.35.21 (release 20-01-2012 CrysAlis171 .NET)
(compiled Jan 23 2012,18:06:46)
;
_computing_data_collection
;
CrysAlisPro, Agilent Technologies,
Version 1.171.35.21 (release 20-01-2012 CrysAlis171 .NET)
(compiled Jan 23 2012,18:06:46)
;
_computing_data_reduction
;
CrysAlisPro, Agilent Technologies,
Version 1.171.35.21 (release 20-01-2012 CrysAlis171 .NET)
(compiled Jan 23 2012,18:06:46)
;
_computing_molecular_graphics
;
O. V. Dolomanov, L. J. Bourhis, R. J. Gildea, J. A. K. Howard and H. Puschmann,
OLEX2: a complete structure solution, refinement and analysis program.
J. Appl. Cryst. (2009). 42, 339-341.
;
_computing_publication_material
;
O. V. Dolomanov, L. J. Bourhis, R. J. Gildea, J. A. K. Howard and H. Puschmann,
OLEX2: a complete structure solution, refinement and analysis program.
J. Appl. Cryst. (2009). 42, 339-341.
;
_computing_structure_refinement
;
SHELXL, G.M. Sheldrick, Acta Cryst.
2008). A64, 112-122
;
_computing_structure_solution 'J. Appl. Cryst. (2007) 40, 786-790'
_diffrn_ambient_temperature 100.00(10)
_diffrn_detector_area_resol_mean 8.1207
_diffrn_measured_fraction_theta_full 0.973
_diffrn_measured_fraction_theta_max 0.973
_diffrn_measurement_details
;
  1 omega  -50.00   26.00   1.0000    1.5000
omega____ theta____ kappa____ phi______ frames
    -      -33.5000   38.0000   30.0000 76

  2 omega  -55.00   35.00   1.0000    1.5000
omega____ theta____ kappa____ phi______ frames
    -      -33.5000   57.0000 -120.0000 90

  3 omega -104.00  -17.00   1.0000    1.5000
omega____ theta____ kappa____ phi______ frames
    -      -33.5000  -50.0000   90.0000 87

  4 omega   11.00  107.00   1.0000    1.5000
omega____ theta____ kappa____ phi______ frames
    -       54.0000   19.0000 -120.0000 96

  5 omega  -17.00   41.00   1.0000    1.5000
omega____ theta____ kappa____ phi______ frames
    -       54.0000  -46.0000   40.0000 58

  6 omega   34.00  123.00   1.0000    1.5000
omega____ theta____ kappa____ phi______ frames
    -       54.0000   57.0000  -90.0000 89

  7 omega   73.00  100.00   1.0000    1.5000
omega____ theta____ kappa____ phi______ frames
    -       54.0000   57.0000    0.0000 27

  8 omega    4.00   76.00   1.0000    1.5000
omega____ theta____ kappa____ phi______ frames
    -       54.0000  -69.0000  -55.0000 72

  9 omega   38.00   65.00   1.0000    1.5000
omega____ theta____ kappa____ phi______ frames
    -       54.0000 -125.0000  120.0000 27

 10 omega   45.00   76.00   1.0000    1.5000
omega____ theta____ kappa____ phi______ frames
    -       54.0000  -46.0000   40.0000 31

 11 omega   46.00  101.00   1.0000    1.5000
omega____ theta____ kappa____ phi______ frames
    -       54.0000 -122.0000 -139.0000 55

 12 omega   68.00  113.00   1.0000    1.5000
omega____ theta____ kappa____ phi______ frames
    -      108.0000 -111.0000  120.0000 45

 13 omega   35.00   93.00   1.0000    1.5000
omega____ theta____ kappa____ phi______ frames
    -      108.0000  -25.0000    0.0000 58

 14 omega   42.00  121.00   1.0000    1.5000
omega____ theta____ kappa____ phi______ frames
    -      108.0000  -64.0000  150.0000 79

 15 omega   36.00   78.00   1.0000    1.5000
omega____ theta____ kappa____ phi______ frames
    -      108.0000  -25.0000 -150.0000 42

 16 omega   67.00   92.00   1.0000    1.5000
omega____ theta____ kappa____ phi______ frames
    -      108.0000  -38.0000  -60.0000 25

 17 omega   36.00   62.00   1.0000    1.5000
omega____ theta____ kappa____ phi______ frames
    -      108.0000  -38.0000  -60.0000 26

 18 omega   37.00   93.00   1.0000    1.5000
omega____ theta____ kappa____ phi______ frames
    -      108.0000  -25.0000  150.0000 56

 19 omega   40.00   67.00   1.0000    1.5000
omega____ theta____ kappa____ phi______ frames
    -      108.0000  -25.0000  -60.0000 27

 20 omega  130.00  174.00   1.0000    1.5000
omega____ theta____ kappa____ phi______ frames
    -      108.0000    0.0000 -150.0000 44

 21 omega   80.00  119.00   1.0000    1.5000
omega____ theta____ kappa____ phi______ frames
    -      108.0000 -122.0000 -122.0000 39

 22 omega   87.00  127.00   1.0000    1.5000
omega____ theta____ kappa____ phi______ frames
    -      108.0000    0.0000 -150.0000 40

 23 omega   67.00  110.00   1.0000    1.5000
omega____ theta____ kappa____ phi______ frames
    -      108.0000 -111.0000   30.0000 43

 24 omega   41.00   86.00   1.0000    1.5000
omega____ theta____ kappa____ phi______ frames
    -      108.0000    0.0000 -150.0000 45

 25 omega  101.00  127.00   1.0000    1.5000
omega____ theta____ kappa____ phi______ frames
    -      108.0000  111.0000   30.0000 26

 26 omega   35.00   81.00   1.0000    1.5000
omega____ theta____ kappa____ phi______ frames
    -      108.0000  -25.0000   60.0000 46

 27 omega   47.00   86.00   1.0000    1.5000
omega____ theta____ kappa____ phi______ frames
    -      108.0000  -25.0000 -120.0000 39

 28 omega   42.00   89.00   1.0000    1.5000
omega____ theta____ kappa____ phi______ frames
    -      108.0000  -64.0000  -30.0000 47

 29 omega   77.00  129.00   1.0000    1.5000
omega____ theta____ kappa____ phi______ frames
    -      108.0000  -64.0000 -150.0000 52

 30 omega   50.00   93.00   1.0000    1.5000
omega____ theta____ kappa____ phi______ frames
    -      108.0000  -25.0000   90.0000 43

 31 omega   57.00   82.00   1.0000    1.5000
omega____ theta____ kappa____ phi______ frames
    -      108.0000  -38.0000 -150.0000 25

 32 omega  116.00  176.00   1.0000    1.5000
omega____ theta____ kappa____ phi______ frames
    -      108.0000  111.0000 -180.0000 60

 33 omega   53.00   78.00   1.0000    1.5000
omega____ theta____ kappa____ phi______ frames
    -      108.0000 -152.0000 -102.0000 25

 34 omega   48.00  104.00   1.0000    1.5000
omega____ theta____ kappa____ phi______ frames
    -      108.0000  -92.0000  -90.0000 56

 35 omega   41.00  112.00   1.0000    1.5000
omega____ theta____ kappa____ phi______ frames
    -      108.0000  -64.0000   60.0000 71
;
_diffrn_measurement_device_type 'SuperNova, Dual, Cu at zero, Eos'
_diffrn_measurement_method '\w scans'
_diffrn_orient_matrix_UB_11 -0.1056325000
_diffrn_orient_matrix_UB_12 -0.0899222000
_diffrn_orient_matrix_UB_13 -0.0114463000
_diffrn_orient_matrix_UB_21 -0.0182391000
_diffrn_orient_matrix_UB_22 -0.0004101000
_diffrn_orient_matrix_UB_23 -0.0752356000
_diffrn_orient_matrix_UB_31 0.0792100000
_diffrn_orient_matrix_UB_32 -0.0911617000
_diffrn_orient_matrix_UB_33 -0.0080578000
_diffrn_radiation_monochromator mirror
_diffrn_radiation_type 'Cu K\a'
_diffrn_radiation_wavelength 1.5418
_diffrn_reflns_av_R_equivalents 0.0229
_diffrn_reflns_av_unetI/netI 0.0290
_diffrn_reflns_limit_h_max 14
_diffrn_reflns_limit_h_min -12
_diffrn_reflns_limit_k_max 10
_diffrn_reflns_limit_k_min -14
_diffrn_reflns_limit_l_max 25
_diffrn_reflns_limit_l_min -25
_diffrn_reflns_number 22568
_diffrn_reflns_theta_full 71.16
_diffrn_reflns_theta_max 71.16
_diffrn_reflns_theta_min 4.61
_diffrn_source 'SuperNova (Cu) X-ray Source'
_diffrn_source_current n/a
_diffrn_source_voltage n/a
_exptl_absorpt_coefficient_mu 11.614
_exptl_absorpt_correction_T_max 0.786
_exptl_absorpt_correction_T_min 0.088
_exptl_absorpt_correction_type gaussian
_exptl_absorpt_process_details
;
CrysAlisPro, Agilent Technologies,
Version 1.171.35.21 (release 20-01-2012 CrysAlis171 .NET)
(compiled Jan 23 2012,18:06:46)
Numerical absorption correction based on gaussian integration over
            a multifaceted crystal model
;
_exptl_crystal_colour Red
_exptl_crystal_density_diffrn 1.825
_exptl_crystal_density_method 'not measured'
_exptl_crystal_description Prism
_exptl_crystal_F_000 1608
_exptl_crystal_size_max 0.4111
_exptl_crystal_size_mid 0.1961
_exptl_crystal_size_min 0.0607
_refine_diff_density_max 1.582
_refine_diff_density_min -1.196
_refine_diff_density_rms 0.101
_refine_ls_extinction_coef 0.00015(2)
_refine_ls_extinction_expression Fc^*^=kFc[1+0.001xFc^2^\l^3^/sin(2\q)]^-1/4^
_refine_ls_extinction_method SHELXL
_refine_ls_goodness_of_fit_ref 1.088
_refine_ls_hydrogen_treatment mixed
_refine_ls_matrix_type full
_refine_ls_number_parameters 662
_refine_ls_number_reflns 11000
_refine_ls_number_restraints 0
_refine_ls_restrained_S_all 1.088
_refine_ls_R_factor_all 0.0322
_refine_ls_R_factor_gt 0.0304
_refine_ls_shift/su_max 0.002
_refine_ls_shift/su_mean 0.000
_refine_ls_structure_factor_coef Fsqd
_refine_ls_weighting_details 'calc w=1/[\s^2^(Fo^2^)+(0.0358P)^2^+4.1438P] where P=(Fo^2^+2Fc^2^)/3'
_refine_ls_weighting_scheme calc
_refine_ls_wR_factor_gt 0.0773
_refine_ls_wR_factor_ref 0.0786
_reflns_number_gt 10452
_reflns_number_total 11000
_reflns_threshold_expression >2sigma(I)
_cod_data_source_file c5nj02330k2.cif
_cod_data_source_block 1
_cod_depositor_comments 'Adding full bibliography for 7055238--7055240.cif.'
_cod_database_code 7055238
_chemical_oxdiff_formula 'C44 H88 Br1 Mo6 N3 O18'
_reflns_odcompleteness_completeness 99.46
_reflns_odcompleteness_iscentric 1
_reflns_odcompleteness_theta 66.49

loop_
_space_group_symop_id
_space_group_symop_operation_xyz
1 'x, y, z'
2 '-x, -y, -z'

loop_
_atom_site_label
_atom_site_type_symbol
_atom_site_fract_x
_atom_site_fract_y
_atom_site_fract_z
_atom_site_U_iso_or_equiv
_atom_site_adp_type
_atom_site_occupancy
_atom_site_symmetry_multiplicity
_atom_site_calc_flag
_atom_site_refinement_flags
Mo1 Mo 0.09685(2) 0.87245(2) 0.848277(12) 0.01520(7) Uani 1 1 d .
Mo2 Mo 0.23996(2) 1.01490(2) 0.684727(12) 0.01538(7) Uani 1 1 d .
Mo3 Mo 0.30110(2) 0.81529(2) 0.763196(13) 0.01573(7) Uani 1 1 d .
Mo4 Mo 0.03442(2) 0.81920(2) 0.684748(12) 0.01700(7) Uani 1 1 d .
Mo5 Mo 0.03809(2) 1.07429(2) 0.766546(13) 0.01782(7) Uani 1 1 d .
Mo6 Mo 0.30443(2) 1.06846(2) 0.845004(12) 0.01787(7) Uani 1 1 d .
Br13 Br 0.59583(3) 1.19232(3) 0.431650(18) 0.02772(10) Uani 1 1 d .
O21 O 0.17104(17) 0.94580(16) 0.76434(10) 0.0123(4) Uani 1 1 d .
O22 O 0.0431(2) 0.8208(2) 0.90898(12) 0.0217(5) Uani 1 1 d .
O23 O 0.39218(19) 0.71736(19) 0.76324(12) 0.0202(5) Uani 1 1 d .
O24 O 0.4013(2) 1.1580(2) 0.90379(12) 0.0232(5) Uani 1 1 d .
O25 O 0.2200(2) 0.98585(19) 0.89676(11) 0.0172(5) Uani 1 1 d .
O26 O -0.0636(2) 0.7269(2) 0.62867(12) 0.0242(5) Uani 1 1 d .
O27 O 0.3350(2) 0.89573(19) 0.69829(11) 0.0199(5) Uani 1 1 d .
O28 O 0.00668(19) 0.9904(2) 0.83384(12) 0.0196(5) Uani 1 1 d .
O29 O 0.1658(2) 0.73911(18) 0.69943(11) 0.0171(5) Uani 1 1 d .
O30 O 0.38541(19) 0.93976(19) 0.82927(11) 0.0178(5) Uani 1 1 d .
O31 O 0.00441(19) 0.78605(18) 0.76813(11) 0.0178(5) Uani 1 1 d .
O32 O 0.1181(2) 0.90123(19) 0.63316(11) 0.0209(5) Uani 1 1 d .
N37 N 0.2976(2) 0.1375(2) 0.09662(13) 0.0142(5) Uani 1 1 d .
O50 O 0.1198(2) 1.10855(18) 0.69945(11) 0.0187(5) Uani 1 1 d .
O51 O -0.0574(2) 1.1674(2) 0.76759(13) 0.0250(5) Uani 1 1 d .
O52 O 0.1723(2) 1.14986(18) 0.83127(11) 0.0179(5) Uani 1 1 d .
C8 C 0.3928(3) 1.1037(3) 0.46958(16) 0.0210(7) Uani 1 1 d .
H8 H 0.3653 1.0842 0.4240 0.025 Uiso 1 1 calc R
C9 C 0.3240(3) 1.0753(3) 0.51339(16) 0.0202(7) Uani 1 1 d .
O53 O -0.04515(19) 0.94711(19) 0.70328(12) 0.0198(5) Uani 1 1 d .
O54 O 0.21487(19) 0.78271(18) 0.83023(11) 0.0165(5) Uani 1 1 d .
O55 O 0.3373(2) 1.10362(19) 0.76464(11) 0.0182(5) Uani 1 1 d .
C69 C 0.0550(3) 0.3504(3) 0.66195(19) 0.0265(8) Uani 1 1 d .
H69A H 0.0253 0.3023 0.6896 0.032 Uiso 1 1 calc R
H69B H 0.0801 0.3037 0.6262 0.032 Uiso 1 1 calc R
C20 C 0.6144(4) 1.3017(4) 0.70089(19) 0.0359(10) Uani 1 1 d .
H20A H 0.6861 1.2874 0.6877 0.054 Uiso 1 1 calc R
H20B H 0.6273 1.3252 0.7482 0.054 Uiso 1 1 calc R
H20C H 0.5844 1.3592 0.6796 0.054 Uiso 1 1 calc R
C49 C 0.6698(3) 0.3142(3) 0.04534(19) 0.0283(8) Uani 1 1 d .
H49A H 0.6326 0.3625 0.0191 0.043 Uiso 1 1 calc R
H49B H 0.7394 0.2976 0.0302 0.043 Uiso 1 1 calc R
H49C H 0.6886 0.3502 0.0911 0.043 Uiso 1 1 calc R
N60 N 0.1591(3) 0.4286(2) 0.70336(15) 0.0222(6) Uani 1 1 d .
C33 C 0.2062(4) 0.4258(3) -0.0011(2) 0.0389(10) Uani 1 1 d .
H33A H 0.2668 0.4156 -0.0259 0.058 Uiso 1 1 calc R
H33B H 0.2391 0.4469 0.0454 0.058 Uiso 1 1 calc R
H33C H 0.1641 0.4832 -0.0152 0.058 Uiso 1 1 calc R
C41 C 0.2025(3) -0.2708(3) 0.1114(2) 0.0288(8) Uani 1 1 d .
H41A H 0.1446 -0.3339 0.0933 0.043 Uiso 1 1 calc R
H41B H 0.2110 -0.2554 0.1589 0.043 Uiso 1 1 calc R
H41C H 0.2749 -0.2865 0.0997 0.043 Uiso 1 1 calc R
C45 C 0.3616(4) 0.3296(4) 0.3082(2) 0.0383(10) Uani 1 1 d .
H45A H 0.4196 0.3484 0.2832 0.057 Uiso 1 1 calc R
H45B H 0.3945 0.3474 0.3548 0.057 Uiso 1 1 calc R
H45C H 0.2983 0.3711 0.2989 0.057 Uiso 1 1 calc R
C36 C 0.2322(3) 0.2303(3) 0.07644(15) 0.0159(6) Uani 1 1 d .
H36A H 0.2835 0.2999 0.0909 0.019 Uiso 1 1 calc R
H36B H 0.1683 0.2350 0.0999 0.019 Uiso 1 1 calc R
C58 C 0.2548(4) 0.4273(3) 0.6013(2) 0.0337(9) Uani 1 1 d .
H58A H 0.3055 0.3763 0.6172 0.040 Uiso 1 1 calc R
H58B H 0.1872 0.3838 0.5718 0.040 Uiso 1 1 calc R
C38 C 0.2149(3) 0.0293(3) 0.07903(16) 0.0168(6) Uani 1 1 d .
H38A H 0.1443 0.0428 0.0950 0.020 Uiso 1 1 calc R
H38B H 0.1949 0.0089 0.0310 0.020 Uiso 1 1 calc R
C40 C 0.1659(3) -0.1698(3) 0.08313(17) 0.0218(7) Uani 1 1 d .
H40A H 0.1505 -0.1879 0.0350 0.026 Uiso 1 1 calc R
H40B H 0.0948 -0.1516 0.0971 0.026 Uiso 1 1 calc R
C42 C 0.3453(3) 0.1660(3) 0.17117(14) 0.0156(6) Uani 1 1 d .
H42A H 0.3957 0.1119 0.1826 0.019 Uiso 1 1 calc R
H42B H 0.3927 0.2380 0.1807 0.019 Uiso 1 1 calc R
C11 C 0.4816(3) 1.1666(3) 0.60675(16) 0.0206(7) Uani 1 1 d .
C46 C 0.3988(3) 0.1235(3) 0.06061(16) 0.0163(6) Uani 1 1 d .
H46A H 0.4436 0.0703 0.0791 0.020 Uiso 1 1 calc R
H46B H 0.3681 0.0924 0.0142 0.020 Uiso 1 1 calc R
N14 N 0.3046(3) 1.0701(2) 0.62583(14) 0.0190(6) Uani 1 1 d .
C17 C 0.1751(3) 0.9606(3) 0.41828(18) 0.0299(8) Uani 1 1 d .
H17A H 0.1822 1.0140 0.3898 0.045 Uiso 1 1 calc R
H17B H 0.0981 0.9212 0.4074 0.045 Uiso 1 1 calc R
H17C H 0.2296 0.9090 0.4122 0.045 Uiso 1 1 calc R
C10 C 0.3701(3) 1.1049(3) 0.58215(16) 0.0180(7) Uani 1 1 d .
C64 C -0.1108(4) 0.5392(3) 0.8100(2) 0.0377(10) Uani 1 1 d .
H64A H -0.1018 0.5807 0.7754 0.057 Uiso 1 1 calc R
H64B H -0.1553 0.5764 0.8391 0.057 Uiso 1 1 calc R
H64C H -0.1501 0.4661 0.7907 0.057 Uiso 1 1 calc R
C35 C 0.1845(3) 0.2182(3) 0.00233(16) 0.0211(7) Uani 1 1 d .
H35A H 0.1298 0.1507 -0.0124 0.025 Uiso 1 1 calc R
H35B H 0.2473 0.2117 -0.0220 0.025 Uiso 1 1 calc R
C59 C 0.2177(3) 0.4955(3) 0.65971(18) 0.0242(7) Uani 1 1 d .
H59A H 0.1650 0.5442 0.6429 0.029 Uiso 1 1 calc R
H59B H 0.2855 0.5421 0.6871 0.029 Uiso 1 1 calc R
C66 C 0.3560(3) 0.4295(3) 0.7761(2) 0.0293(8) Uani 1 1 d .
H66A H 0.4086 0.4434 0.7463 0.035 Uiso 1 1 calc R
H66B H 0.3385 0.5007 0.7967 0.035 Uiso 1 1 calc R
C34 C 0.1244(3) 0.3178(3) -0.01290(17) 0.0224(7) Uani 1 1 d .
H34A H 0.0849 0.3018 -0.0589 0.027 Uiso 1 1 calc R
H34B H 0.0663 0.3276 0.0145 0.027 Uiso 1 1 calc R
C12 C 0.5463(3) 1.1944(3) 0.56091(17) 0.0208(7) Uani 1 1 d .
H12 H 0.6192 1.2357 0.5753 0.025 Uiso 1 1 calc R
C67 C 0.4150(4) 0.3720(3) 0.8296(2) 0.0304(8) Uani 1 1 d .
H67A H 0.3610 0.3545 0.8578 0.036 Uiso 1 1 calc R
H67B H 0.4364 0.3028 0.8087 0.036 Uiso 1 1 calc R
C48 C 0.5889(3) 0.2071(3) 0.03846(16) 0.0208(7) Uani 1 1 d .
H48A H 0.6279 0.1567 0.0631 0.025 Uiso 1 1 calc R
H48B H 0.5683 0.1716 -0.0079 0.025 Uiso 1 1 calc R
C18 C 0.5275(3) 1.1959(3) 0.68052(17) 0.0257(8) Uani 1 1 d .
H18 H 0.4616 1.2085 0.7023 0.031 Uiso 1 1 calc R
C43 C 0.2573(3) 0.1696(3) 0.21576(16) 0.0211(7) Uani 1 1 d .
H43A H 0.2131 0.0966 0.2097 0.025 Uiso 1 1 calc R
H43B H 0.2042 0.2213 0.2041 0.025 Uiso 1 1 calc R
C62 C 0.0768(4) 0.4558(3) 0.81014(19) 0.0295(8) Uani 1 1 d .
H62A H 0.0290 0.3857 0.7901 0.035 Uiso 1 1 calc R
H62B H 0.1426 0.4404 0.8404 0.035 Uiso 1 1 calc R
C61 C 0.1196(3) 0.5092(3) 0.75583(18) 0.0261(8) Uani 1 1 d .
H61A H 0.0579 0.5444 0.7342 0.031 Uiso 1 1 calc R
H61B H 0.1836 0.5669 0.7764 0.031 Uiso 1 1 calc R
C44 C 0.3183(3) 0.2061(3) 0.28889(17) 0.0272(8) Uani 1 1 d .
H44A H 0.2648 0.1868 0.3171 0.033 Uiso 1 1 calc R
H44B H 0.3834 0.1650 0.2971 0.033 Uiso 1 1 calc R
C63 C 0.0069(4) 0.5306(3) 0.8490(2) 0.0320(9) Uani 1 1 d .
H63A H -0.0030 0.5020 0.8888 0.038 Uiso 1 1 calc R
H63B H 0.0503 0.6044 0.8628 0.038 Uiso 1 1 calc R
C47 C 0.4796(3) 0.2303(3) 0.06464(16) 0.0186(7) Uani 1 1 d .
H47A H 0.4394 0.2787 0.0390 0.022 Uiso 1 1 calc R
H47B H 0.5006 0.2685 0.1105 0.022 Uiso 1 1 calc R
C39 C 0.2591(3) -0.0688(3) 0.10633(17) 0.0203(7) Uani 1 1 d .
H39A H 0.2769 -0.0515 0.1545 0.024 Uiso 1 1 calc R
H39B H 0.3292 -0.0847 0.0906 0.024 Uiso 1 1 calc R
C7 C 0.5028(3) 1.1611(3) 0.49369(17) 0.0215(7) Uani 1 1 d .
C15 C 0.1996(3) 1.0200(3) 0.49013(17) 0.0229(7) Uani 1 1 d .
H15 H 0.1845 0.9653 0.5181 0.028 Uiso 1 1 calc R
C19 C 0.5817(3) 1.0983(3) 0.70622(18) 0.0313(9) Uani 1 1 d .
H19A H 0.6503 1.0877 0.6884 0.047 Uiso 1 1 calc R
H19B H 0.5271 1.0317 0.6923 0.047 Uiso 1 1 calc R
H19C H 0.6012 1.1147 0.7539 0.047 Uiso 1 1 calc R
C68 C 0.5225(4) 0.4438(3) 0.8720(2) 0.0402(10) Uani 1 1 d .
H68A H 0.5751 0.4635 0.8441 0.060 Uiso 1 1 calc R
H68B H 0.5593 0.4032 0.9035 0.060 Uiso 1 1 calc R
H68C H 0.5009 0.5101 0.8953 0.060 Uiso 1 1 calc R
C16 C 0.1189(3) 1.1095(3) 0.5000(2) 0.0308(8) Uani 1 1 d .
H16A H 0.1261 1.1376 0.5465 0.046 Uiso 1 1 calc R
H16B H 0.0403 1.0773 0.4816 0.046 Uiso 1 1 calc R
H16C H 0.1400 1.1691 0.4779 0.046 Uiso 1 1 calc R
C70 C -0.0439(4) 0.4102(4) 0.6317(2) 0.0342(9) Uani 1 1 d .
H70A H -0.0880 0.4335 0.6657 0.041 Uiso 1 1 calc R
H70B H -0.0106 0.4766 0.6185 0.041 Uiso 1 1 calc R
C57 C 0.3172(4) 0.5015(3) 0.5633(2) 0.0363(9) Uani 1 1 d .
H57A H 0.3895 0.5381 0.5914 0.044 Uiso 1 1 calc R
H57B H 0.2702 0.5586 0.5526 0.044 Uiso 1 1 calc R
C65 C 0.2447(3) 0.3601(3) 0.73604(19) 0.0253(8) Uani 1 1 d .
H65A H 0.2078 0.3202 0.7652 0.030 Uiso 1 1 calc R
H65B H 0.2639 0.3055 0.7018 0.030 Uiso 1 1 calc R
C71 C -0.1251(4) 0.3397(4) 0.5725(2) 0.0407(10) Uani 1 1 d .
H71A H -0.1455 0.2670 0.5828 0.049 Uiso 1 1 calc R
H71B H -0.1957 0.3733 0.5646 0.049 Uiso 1 1 calc R
C56 C 0.3427(5) 0.4379(4) 0.4994(2) 0.0494(12) Uani 1 1 d .
H56A H 0.2713 0.4035 0.4707 0.074 Uiso 1 1 calc R
H56B H 0.3898 0.3817 0.5097 0.074 Uiso 1 1 calc R
H56C H 0.3830 0.4882 0.4776 0.074 Uiso 1 1 calc R
C C -0.0764(5) 0.3254(5) 0.5101(3) 0.0645(17) Uani 1 1 d .
HA H -0.1296 0.2746 0.4756 0.097 Uiso 1 1 calc R
HB H -0.0040 0.2966 0.5181 0.097 Uiso 1 1 calc R
HC H -0.0643 0.3960 0.4965 0.097 Uiso 1 1 calc R

loop_
_atom_site_aniso_label
_atom_site_aniso_U_11
_atom_site_aniso_U_22
_atom_site_aniso_U_33
_atom_site_aniso_U_23
_atom_site_aniso_U_13
_atom_site_aniso_U_12
Mo1 0.01421(13) 0.01800(13) 0.01606(12) 0.00834(10) 0.00536(10) 0.00214(10)
Mo2 0.01704(13) 0.01646(13) 0.01410(12) 0.00602(9) 0.00504(10) 0.00041(10)
Mo3 0.01307(13) 0.01638(13) 0.02033(13) 0.00731(10) 0.00515(10) 0.00448(10)
Mo4 0.01452(13) 0.01733(13) 0.01655(13) 0.00305(10) -0.00158(10) -0.00228(10)
Mo5 0.01803(14) 0.01720(13) 0.02222(14) 0.00888(10) 0.00703(10) 0.00730(10)
Mo6 0.01857(14) 0.01839(14) 0.01410(12) 0.00174(10) 0.00129(10) -0.00442(10)
Br13 0.0291(2) 0.0332(2) 0.02423(18) 0.00966(15) 0.01256(15) 0.00071(16)
O21 0.0116(11) 0.0127(11) 0.0126(10) 0.0034(8) 0.0028(8) -0.0012(8)
O22 0.0227(12) 0.0238(12) 0.0231(12) 0.0114(10) 0.0097(10) 0.0036(10)
O23 0.0131(11) 0.0203(12) 0.0278(12) 0.0056(10) 0.0029(9) 0.0050(9)
O24 0.0239(13) 0.0239(13) 0.0183(11) 0.0009(9) 0.0010(10) -0.0035(10)
O25 0.0184(12) 0.0198(11) 0.0138(10) 0.0053(9) 0.0031(9) 0.0004(9)
O26 0.0229(13) 0.0229(13) 0.0225(12) 0.0035(10) -0.0028(10) -0.0042(10)
O27 0.0210(12) 0.0222(12) 0.0199(11) 0.0063(9) 0.0095(9) 0.0056(10)
O28 0.0136(11) 0.0249(12) 0.0240(12) 0.0087(10) 0.0078(9) 0.0059(9)
O29 0.0207(12) 0.0135(11) 0.0171(11) 0.0016(8) 0.0047(9) 0.0015(9)
O30 0.0127(11) 0.0204(12) 0.0208(11) 0.0064(9) 0.0013(9) 0.0035(9)
O31 0.0130(11) 0.0179(11) 0.0225(11) 0.0074(9) 0.0013(9) 0.0000(9)
O32 0.0263(13) 0.0201(12) 0.0145(11) 0.0052(9) 0.0012(9) -0.0042(10)
N37 0.0094(12) 0.0184(13) 0.0145(12) 0.0028(10) 0.0008(10) 0.0036(10)
O50 0.0222(12) 0.0169(11) 0.0182(11) 0.0080(9) 0.0030(9) 0.0023(9)
O51 0.0229(13) 0.0244(13) 0.0319(13) 0.0097(10) 0.0079(11) 0.0105(10)
O52 0.0215(12) 0.0146(11) 0.0186(11) 0.0037(9) 0.0061(9) 0.0026(9)
C8 0.0246(18) 0.0220(17) 0.0172(15) 0.0055(13) 0.0044(13) 0.0035(14)
C9 0.0240(18) 0.0176(16) 0.0204(16) 0.0075(13) 0.0031(14) 0.0043(13)
O53 0.0142(11) 0.0216(12) 0.0245(12) 0.0109(10) -0.0006(9) 0.0034(9)
O54 0.0167(11) 0.0168(11) 0.0177(11) 0.0074(9) 0.0039(9) 0.0027(9)
O55 0.0189(12) 0.0189(11) 0.0163(11) 0.0047(9) 0.0031(9) -0.0020(9)
C69 0.0262(19) 0.0203(17) 0.0310(19) 0.0047(14) 0.0028(15) -0.0013(14)
C20 0.036(2) 0.040(2) 0.0253(19) -0.0028(16) 0.0046(17) -0.0126(18)
C49 0.0187(18) 0.039(2) 0.034(2) 0.0202(17) 0.0105(15) 0.0073(16)
N60 0.0229(15) 0.0153(14) 0.0273(15) 0.0049(11) 0.0019(12) 0.0018(11)
C33 0.045(3) 0.027(2) 0.040(2) 0.0154(17) -0.0081(19) -0.0065(18)
C41 0.033(2) 0.0200(18) 0.035(2) 0.0091(15) 0.0047(16) 0.0069(15)
C45 0.034(2) 0.046(3) 0.028(2) -0.0118(18) 0.0062(17) 0.0036(19)
C36 0.0130(15) 0.0179(16) 0.0173(15) 0.0029(12) 0.0029(12) 0.0053(12)
C58 0.038(2) 0.0223(19) 0.039(2) 0.0006(16) 0.0119(18) 0.0002(16)
C38 0.0142(15) 0.0163(16) 0.0189(15) 0.0029(12) 0.0017(12) -0.0003(12)
C40 0.0225(18) 0.0185(17) 0.0227(16) 0.0033(13) 0.0008(14) 0.0017(14)
C42 0.0116(15) 0.0224(16) 0.0112(14) 0.0013(12) -0.0004(12) 0.0023(12)
C11 0.0246(18) 0.0183(16) 0.0198(16) 0.0046(13) 0.0057(14) 0.0023(13)
C46 0.0124(15) 0.0213(16) 0.0177(15) 0.0050(12) 0.0055(12) 0.0073(12)
N14 0.0228(15) 0.0182(14) 0.0174(13) 0.0067(11) 0.0043(11) 0.0034(11)
C17 0.026(2) 0.036(2) 0.0243(18) 0.0063(16) -0.0010(15) 0.0003(16)
C10 0.0196(17) 0.0181(16) 0.0184(15) 0.0059(12) 0.0070(13) 0.0028(13)
C64 0.042(2) 0.031(2) 0.047(2) 0.0109(18) 0.020(2) 0.0114(18)
C35 0.0239(18) 0.0210(17) 0.0162(15) 0.0003(13) -0.0007(13) 0.0058(14)
C59 0.0259(19) 0.0165(16) 0.0298(18) 0.0052(14) 0.0038(15) 0.0018(14)
C66 0.027(2) 0.0205(18) 0.037(2) 0.0076(15) -0.0029(16) -0.0005(15)
C34 0.0192(17) 0.0229(18) 0.0237(17) 0.0064(14) -0.0023(14) 0.0036(14)
C12 0.0193(17) 0.0199(17) 0.0235(17) 0.0054(13) 0.0053(14) -0.0006(13)
C67 0.035(2) 0.0207(18) 0.033(2) 0.0029(15) -0.0003(17) 0.0059(16)
C48 0.0152(16) 0.0311(19) 0.0186(16) 0.0075(13) 0.0040(13) 0.0094(14)
C18 0.0209(18) 0.032(2) 0.0217(17) 0.0039(14) 0.0045(14) -0.0053(15)
C43 0.0134(16) 0.0336(19) 0.0159(15) 0.0026(13) 0.0042(13) 0.0010(14)
C62 0.035(2) 0.0256(19) 0.031(2) 0.0117(15) 0.0066(17) 0.0061(16)
C61 0.030(2) 0.0209(18) 0.0284(18) 0.0073(14) 0.0057(15) 0.0045(15)
C44 0.0205(18) 0.043(2) 0.0169(16) 0.0030(15) 0.0043(14) 0.0009(16)
C63 0.042(2) 0.0232(19) 0.032(2) 0.0062(15) 0.0133(18) 0.0011(17)
C47 0.0164(16) 0.0234(17) 0.0174(15) 0.0055(13) 0.0045(13) 0.0032(13)
C39 0.0200(17) 0.0192(17) 0.0230(16) 0.0075(13) 0.0032(13) 0.0046(13)
C7 0.0264(18) 0.0214(17) 0.0202(16) 0.0084(13) 0.0093(14) 0.0040(14)
C15 0.0212(18) 0.0271(18) 0.0200(16) 0.0076(14) 0.0010(14) 0.0008(14)
C19 0.026(2) 0.043(2) 0.0233(18) 0.0088(16) 0.0009(15) -0.0002(17)
C68 0.040(2) 0.028(2) 0.044(2) -0.0013(18) -0.011(2) 0.0082(18)
C16 0.0219(19) 0.036(2) 0.034(2) 0.0081(17) 0.0028(16) 0.0037(16)
C70 0.029(2) 0.036(2) 0.037(2) 0.0096(17) 0.0011(17) 0.0066(17)
C57 0.036(2) 0.033(2) 0.039(2) 0.0046(18) 0.0077(18) 0.0005(18)
C65 0.0250(19) 0.0180(17) 0.0314(19) 0.0066(14) -0.0012(15) 0.0035(14)
C71 0.033(2) 0.034(2) 0.052(3) 0.009(2) -0.001(2) 0.0027(18)
C56 0.052(3) 0.051(3) 0.047(3) 0.002(2) 0.025(2) 0.003(2)
C 0.047(3) 0.092(4) 0.046(3) -0.013(3) -0.004(2) 0.030(3)

loop_
_atom_type_symbol
_atom_type_description
_atom_type_scat_dispersion_real
_atom_type_scat_dispersion_imag
_atom_type_scat_source
C C 0.0181 0.0091 'International Tables Vol C Tables 4.2.6.8 and 6.1.1.4'
H H 0.0000 0.0000 'International Tables Vol C Tables 4.2.6.8 and 6.1.1.4'
Br Br -0.6763 1.2805 'International Tables Vol C Tables 4.2.6.8 and 6.1.1.4'
Mo Mo -0.0483 2.7339 'International Tables Vol C Tables 4.2.6.8 and 6.1.1.4'
N N 0.0311 0.0180 'International Tables Vol C Tables 4.2.6.8 and 6.1.1.4'
O O 0.0492 0.0322 'International Tables Vol C Tables 4.2.6.8 and 6.1.1.4'

loop_
_exptl_crystal_face_index_h
_exptl_crystal_face_index_k
_exptl_crystal_face_index_l
_exptl_crystal_face_perp_dist
_exptl_oxdiff_crystal_face_indexfrac_h
_exptl_oxdiff_crystal_face_indexfrac_k
_exptl_oxdiff_crystal_face_indexfrac_l
_exptl_oxdiff_crystal_face_x
_exptl_oxdiff_crystal_face_y
_exptl_oxdiff_crystal_face_z
-1 -8 4 0.0854 -1.0000 -8.0000 4.0001 0.7792 -0.2794 0.6179
1 1 -13 0.0413 1.0001 0.9999 -13.0003 -0.0468 0.9594 0.0928
-1 -1 13 0.0195 -1.0001 -0.9999 13.0003 0.0468 -0.9594 -0.0928
7 1 -7 0.1588 6.9999 1.0001 -6.9999 -0.7492 0.3986 0.5197
-8 -1 3 0.1887 -7.9999 -1.0002 2.9998 0.9006 -0.0794 -0.5667
-7 3 3 0.1877 -6.9999 2.9999 2.9998 0.4353 -0.0992 -0.8521
0 0 13 0.0100 -0.0002 0.0001 13.0003 -0.1488 -0.9781 -0.1048
1 8 -3 0.0919 0.9999 8.0000 -3.0001 -0.7907 0.2042 -0.6259
2 -8 0 0.1360 2.0000 -8.0000 0.0001 0.5081 -0.0332 0.8877
-4 2 -11 0.1336 -3.9998 1.9998 -11.0004 0.3686 0.8998 -0.4105

loop_
_geom_angle_atom_site_label_1
_geom_angle_atom_site_label_2
_geom_angle_atom_site_label_3
_geom_angle
O22 Mo1 O21 179.47(10)
O22 Mo1 O25 103.18(11)
O22 Mo1 O28 102.96(11)
O22 Mo1 O31 103.77(11)
O22 Mo1 O54 104.22(11)
O25 Mo1 O21 76.56(8)
O28 Mo1 O21 76.58(9)
O28 Mo1 O25 87.04(10)
O31 Mo1 O21 76.49(8)
O31 Mo1 O25 153.04(9)
O31 Mo1 O28 87.62(10)
O31 Mo1 O54 85.89(10)
O54 Mo1 O21 76.24(8)
O54 Mo1 O25 86.89(10)
O54 Mo1 O28 152.82(9)
O27 Mo2 O21 77.73(9)
O32 Mo2 O21 78.79(8)
O32 Mo2 O27 87.67(10)
O32 Mo2 O50 87.53(10)
O32 Mo2 O55 156.53(9)
O50 Mo2 O21 78.85(9)
O50 Mo2 O27 156.58(9)
O55 Mo2 O21 77.74(8)
O55 Mo2 O27 87.28(10)
O55 Mo2 O50 88.05(10)
N14 Mo2 O21 175.61(11)
N14 Mo2 O27 99.53(12)
N14 Mo2 O32 104.64(11)
N14 Mo2 O50 103.87(12)
N14 Mo2 O55 98.81(11)
O23 Mo3 O21 177.98(9)
O23 Mo3 O27 105.30(11)
O23 Mo3 O29 102.39(10)
O23 Mo3 O30 104.05(10)
O23 Mo3 O54 102.02(11)
O27 Mo3 O21 76.47(9)
O27 Mo3 O29 87.65(10)
O27 Mo3 O30 87.63(10)
O27 Mo3 O54 152.67(10)
O29 Mo3 O21 76.60(8)
O29 Mo3 O30 153.46(9)
O30 Mo3 O21 76.90(8)
O54 Mo3 O21 76.21(8)
O54 Mo3 O29 85.79(10)
O54 Mo3 O30 86.52(10)
O26 Mo4 O21 178.98(10)
O26 Mo4 O29 103.10(11)
O26 Mo4 O31 102.85(11)
O26 Mo4 O32 104.97(11)
O26 Mo4 O53 104.38(11)
O29 Mo4 O21 76.44(8)
O29 Mo4 O53 152.44(10)
O31 Mo4 O21 76.23(8)
O31 Mo4 O29 85.94(10)
O31 Mo4 O53 85.95(10)
O32 Mo4 O21 75.94(8)
O32 Mo4 O29 87.38(10)
O32 Mo4 O31 152.17(9)
O32 Mo4 O53 87.62(10)
O53 Mo4 O21 76.05(9)
O28 Mo5 O21 76.41(8)
O28 Mo5 O52 86.10(10)
O50 Mo5 O21 76.57(9)
O50 Mo5 O28 152.98(10)
O50 Mo5 O52 87.42(10)
O50 Mo5 O53 87.85(10)
O51 Mo5 O21 179.51(10)
O51 Mo5 O28 104.08(11)
O51 Mo5 O50 102.95(11)
O51 Mo5 O52 103.76(11)
O51 Mo5 O53 103.72(11)
O52 Mo5 O21 76.26(8)
O53 Mo5 O21 76.27(8)
O53 Mo5 O28 85.91(10)
O53 Mo5 O52 152.48(10)
O24 Mo6 O21 179.85(12)
O24 Mo6 O25 102.67(11)
O24 Mo6 O30 102.86(11)
O24 Mo6 O52 103.10(11)
O24 Mo6 O55 103.74(11)
O25 Mo6 O21 77.29(8)
O25 Mo6 O30 86.51(10)
O25 Mo6 O52 87.02(10)
O30 Mo6 O21 77.28(8)
O30 Mo6 O52 154.02(9)
O52 Mo6 O21 76.75(8)
O55 Mo6 O21 76.30(8)
O55 Mo6 O25 153.59(10)
O55 Mo6 O30 87.76(10)
O55 Mo6 O52 86.94(10)
Mo1 O21 Mo4 89.15(7)
Mo2 O21 Mo1 179.63(10)
Mo2 O21 Mo3 90.66(7)
Mo2 O21 Mo4 90.56(7)
Mo2 O21 Mo5 90.48(7)
Mo2 O21 Mo6 90.90(7)
Mo3 O21 Mo1 89.55(7)
Mo3 O21 Mo4 89.76(7)
Mo3 O21 Mo5 178.78(10)
Mo5 O21 Mo1 89.31(7)
Mo5 O21 Mo4 89.78(7)
Mo6 O21 Mo1 89.39(7)
Mo6 O21 Mo3 90.03(7)
Mo6 O21 Mo4 178.53(10)
Mo6 O21 Mo5 90.40(7)
Mo6 O25 Mo1 116.75(11)
Mo3 O27 Mo2 115.15(12)
Mo1 O28 Mo5 117.70(12)
Mo4 O29 Mo3 117.20(11)
Mo3 O30 Mo6 115.78(11)
Mo1 O31 Mo4 118.13(11)
Mo4 O32 Mo2 114.71(11)
C36 N37 C38 108.7(2)
C36 N37 C42 108.7(2)
C36 N37 C46 111.5(2)
C38 N37 C42 110.8(2)
C38 N37 C46 108.7(2)
C42 N37 C46 108.4(2)
Mo5 O50 Mo2 114.10(11)
Mo5 O52 Mo6 116.59(11)
C9 C8 C7 119.9(3)
C8 C9 C10 118.1(3)
C8 C9 C15 122.3(3)
C10 C9 C15 119.6(3)
Mo5 O53 Mo4 117.90(11)
Mo1 O54 Mo3 118.00(11)
Mo6 O55 Mo2 115.06(11)
N60 C69 C70 113.9(3)
C69 N60 C59 110.4(3)
C69 N60 C65 108.8(3)
C59 N60 C65 109.4(3)
C61 N60 C69 109.4(3)
C61 N60 C59 108.4(3)
C61 N60 C65 110.4(3)
N37 C36 C35 115.5(3)
C57 C58 C59 111.0(3)
C39 C38 N37 116.1(3)
C39 C40 C41 111.7(3)
C43 C42 N37 116.3(3)
C10 C11 C18 120.1(3)
C12 C11 C10 117.7(3)
C12 C11 C18 122.1(3)
C47 C46 N37 114.8(3)
C10 N14 Mo2 171.1(3)
C9 C10 C11 121.9(3)
N14 C10 C9 118.2(3)
N14 C10 C11 119.9(3)
C36 C35 C34 111.3(3)
C58 C59 N60 115.3(3)
C67 C66 C65 112.0(3)
C33 C34 C35 113.9(3)
C7 C12 C11 120.1(3)
C68 C67 C66 112.1(3)
C49 C48 C47 110.7(3)
C20 C18 C19 110.0(3)
C11 C18 C20 113.3(3)
C11 C18 C19 110.8(3)
C42 C43 C44 110.1(3)
C63 C62 C61 111.8(3)
N60 C61 C62 114.4(3)
C45 C44 C43 113.8(3)
C64 C63 C62 113.5(3)
C48 C47 C46 111.7(3)
C38 C39 C40 108.8(3)
C8 C7 Br13 118.1(3)
C12 C7 Br13 119.7(3)
C12 C7 C8 122.2(3)
C9 C15 C16 108.4(3)
C17 C15 C9 112.8(3)
C17 C15 C16 110.3(3)
C71 C70 C69 113.8(3)
C58 C57 C56 112.7(4)
C66 C65 N60 113.5(3)
C C71 C70 114.0(4)

loop_
_geom_bond_atom_site_label_1
_geom_bond_atom_site_label_2
_geom_bond_distance
Mo1 O21 2.3446(19)
Mo1 O22 1.688(2)
Mo1 O25 1.927(2)
Mo1 O28 1.920(2)
Mo1 O31 1.915(2)
Mo1 O54 1.917(2)
Mo2 O21 2.2133(19)
Mo2 O27 1.965(2)
Mo2 O32 1.939(2)
Mo2 O50 1.954(2)
Mo2 O55 1.944(2)
Mo2 N14 1.740(3)
Mo3 O21 2.337(2)
Mo3 O23 1.698(2)
Mo3 O27 1.870(2)
Mo3 O29 1.940(2)
Mo3 O30 1.941(2)
Mo3 O54 1.930(2)
Mo4 O21 2.3484(19)
Mo4 O26 1.683(2)
Mo4 O29 1.933(2)
Mo4 O31 1.925(2)
Mo4 O32 1.912(2)
Mo4 O53 1.935(2)
Mo5 O21 2.344(2)
Mo5 O28 1.930(2)
Mo5 O50 1.904(2)
Mo5 O51 1.691(2)
Mo5 O52 1.939(2)
Mo5 O53 1.930(2)
Mo6 O21 2.3173(19)
Mo6 O24 1.688(2)
Mo6 O25 1.924(2)
Mo6 O30 1.946(2)
Mo6 O52 1.948(2)
Mo6 O55 1.884(2)
Br13 C7 1.892(3)
N37 C36 1.518(4)
N37 C38 1.522(4)
N37 C42 1.526(4)
N37 C46 1.527(4)
C8 C9 1.382(5)
C8 C7 1.386(5)
C9 C10 1.413(5)
C9 C15 1.520(5)
C69 N60 1.521(4)
C69 C70 1.544(5)
C20 C18 1.527(5)
C49 C48 1.519(5)
N60 C59 1.523(4)
N60 C61 1.519(5)
N60 C65 1.525(4)
C33 C34 1.521(5)
C41 C40 1.530(5)
C45 C44 1.519(6)
C36 C35 1.525(4)
C58 C59 1.516(5)
C58 C57 1.516(6)
C38 C39 1.518(4)
C40 C39 1.529(4)
C42 C43 1.507(4)
C11 C10 1.420(5)
C11 C12 1.383(5)
C11 C18 1.507(5)
C46 C47 1.526(4)
N14 C10 1.381(4)
C17 C15 1.518(5)
C64 C63 1.511(6)
C35 C34 1.529(5)
C66 C67 1.522(5)
C66 C65 1.524(5)
C12 C7 1.382(5)
C67 C68 1.520(5)
C48 C47 1.522(4)
C18 C19 1.546(5)
C43 C44 1.540(4)
C62 C61 1.526(5)
C62 C63 1.525(5)
C15 C16 1.542(5)
C70 C71 1.508(6)
C57 C56 1.521(6)
C71 C 1.499(7)
